data_4317725
loop_
_publ_author_name
'Stephen M. Contakes'
'Sodio C. N. Hsu'
'Thomas B. Rauchfuss'
'Scott R. Wilson'

_publ_section_title
;
 Preparative and Structural Studies on the Carbonyl Cyanides of Iron,
 Manganese, and Ruthenium: Fundamentals Relevant to the Hydrogenases
;
_journal_name_full 'Inorganic Chemistry'
_journal_page_first 1670
_journal_page_last 1678
_journal_paper_doi 10.1021/ic011030l
_journal_volume 41
_journal_year 2002
_chemical_formula_sum 'C79 H63 Fe N7 O P4'
_chemical_formula_weight 1306.09
_chemical_name_systematic
;
  ?
;
_space_group_IT_number 11
_symmetry_cell_setting monoclinic
_symmetry_space_group_name_Hall '-P 2yb'
_symmetry_space_group_name_H-M 'P 1 21/m 1'
_atom_sites_solution_hydrogens geom
_atom_sites_solution_primary direct
_atom_sites_solution_secondary difmap
_audit_creation_method SHELXL-97
_cell_angle_alpha 90.00
_cell_angle_beta 110.42(2)
_cell_angle_gamma 90.00
_cell_formula_units_Z 2
_cell_length_a 10.853(13)
_cell_length_b 25.38(3)
_cell_length_c 15.45(2)
_cell_measurement_temperature 193(2)
_cell_volume 3988(8)
_computing_cell_refinement 'Bruker SMART'
_computing_data_collection 'Bruker SMART'
_computing_data_reduction 'Bruker SHELXTL'
_computing_molecular_graphics 'Bruker SHELXTL'
_computing_publication_material 'Bruker SHELXTL'
_computing_structure_refinement 'SHELXL-97 (Sheldrick, 1997)'
_computing_structure_solution 'SHELXS-97 (Sheldrick, 1990)'
_diffrn_ambient_temperature 193(2)
_diffrn_measured_fraction_theta_full 1.000
_diffrn_measured_fraction_theta_max 1.000
_diffrn_measurement_device_type 'CCD area detector'
_diffrn_measurement_method 'phi and omega scans'
_diffrn_radiation_monochromator graphite
_diffrn_radiation_source 'fine-focus sealed tube'
_diffrn_radiation_type MoK\a
_diffrn_radiation_wavelength 0.71073
_diffrn_reflns_av_R_equivalents 0.0797
_diffrn_reflns_av_sigmaI/netI 0.0817
_diffrn_reflns_limit_h_max 11
_diffrn_reflns_limit_h_min -11
_diffrn_reflns_limit_k_max 27
_diffrn_reflns_limit_k_min -27
_diffrn_reflns_limit_l_max 16
_diffrn_reflns_limit_l_min -16
_diffrn_reflns_number 22259
_diffrn_reflns_theta_full 23.00
_diffrn_reflns_theta_max 23.00
_diffrn_reflns_theta_min 1.60
_exptl_absorpt_coefficient_mu 0.313
_exptl_absorpt_correction_T_max 0.9976
_exptl_absorpt_correction_T_min 0.8434
_exptl_absorpt_correction_type empirical
_exptl_crystal_colour l.brown
_exptl_crystal_density_diffrn 1.088
_exptl_crystal_density_method 'not measured'
_exptl_crystal_description prism_cut
_exptl_crystal_F_000 1360
_exptl_crystal_size_max 0.24
_exptl_crystal_size_mid 0.22
_exptl_crystal_size_min 0.20
_refine_diff_density_max 0.272
_refine_diff_density_min -0.290
_refine_diff_density_rms 0.048
_refine_ls_extinction_method none
_refine_ls_goodness_of_fit_ref 0.653
_refine_ls_hydrogen_treatment mixed
_refine_ls_matrix_type full
_refine_ls_number_parameters 431
_refine_ls_number_reflns 5684
_refine_ls_number_restraints 0
_refine_ls_restrained_S_all 0.653
_refine_ls_R_factor_all 0.0922
_refine_ls_R_factor_gt 0.0511
_refine_ls_shift/su_max 451.765
_refine_ls_shift/su_mean 2.130
_refine_ls_structure_factor_coef Fsqd
_refine_ls_weighting_details 'calc w=1/[\s^2^(Fo^2^)+(0.1769P)^2^+0.0000P] where P=(Fo^2^+2Fc^2^)/3'
_refine_ls_weighting_scheme calc
_refine_ls_wR_factor_gt 0.1475
_refine_ls_wR_factor_ref 0.1766
_reflns_number_gt 3385
_reflns_number_total 5684
_reflns_threshold_expression >2sigma(I)
_cod_data_source_file ic011030l_3.cif
_cod_data_source_block psiabs
_cod_depositor_comments
;
The following automatic conversions were performed:

'_symmetry_cell_setting' value 'Monoclinic' changed to 'monoclinic'
according to the built-in table from CIF Core dictionary named
'cif_core.dic' version 2.4.1 from 2010-06-29.

Automatic conversion script
Id: cif_fix_values 1646 2011-03-28 12:23:43Z adriana 
;
_cod_original_cell_volume 3988(9)
_cod_database_code 4317725

loop_
_symmetry_equiv_pos_as_xyz
'x, y, z'
'-x, y+1/2, -z'
'-x, -y, -z'
'x, -y-1/2, z'

loop_
_atom_site_label
_atom_site_type_symbol
_atom_site_fract_x
_atom_site_fract_y
_atom_site_fract_z
_atom_site_U_iso_or_equiv
_atom_site_adp_type
_atom_site_occupancy
_atom_site_symmetry_multiplicity
_atom_site_calc_flag
_atom_site_refinement_flags
_atom_site_disorder_assembly
_atom_site_disorder_group
C1 C 1.3940(7) 0.7500 0.5795(4) 0.0540(18) Uani 1 2 d S . .
C2 C 1.2638(6) 0.7500 0.4041(4) 0.0431(16) Uani 1 2 d S . .
C3 C 1.4374(4) 0.82555(19) 0.4756(3) 0.0436(11) Uani 1 1 d . . .
C4 C 1.4916(5) 0.7500 0.3716(5) 0.0442(16) Uani 1 2 d S . .
C6 C 1.6218(7) 0.7500 0.5572(4) 0.0453(16) Uani 1 2 d S . .
C7 C 1.0183(6) 0.7500 0.2969(5) 0.068(2) Uani 1 2 d S . .
H7A H 1.0098 0.7314 0.2395 0.102 Uiso 0.50 1 calc PR . .
H7B H 0.9879 0.7864 0.2827 0.102 Uiso 0.50 1 calc PR . .
H7C H 0.9650 0.7322 0.3278 0.102 Uiso 0.50 1 calc PR . .
C8 C 0.7489(4) 0.4853(2) 0.0625(3) 0.0481(12) Uani 1 1 d . . .
C9 C 0.7387(4) 0.4453(2) -0.0019(3) 0.0639(15) Uani 1 1 d . . .
H9 H 0.7901 0.4142 0.0163 0.077 Uiso 1 1 calc R . .
C10 C 0.6531(6) 0.4509(3) -0.0931(4) 0.093(2) Uani 1 1 d . . .
H10 H 0.6471 0.4240 -0.1371 0.112 Uiso 1 1 calc R . .
C11 C 0.5767(6) 0.4963(4) -0.1194(5) 0.105(3) Uani 1 1 d . . .
H11 H 0.5183 0.5002 -0.1812 0.127 Uiso 1 1 calc R . .
C12 C 0.5855(5) 0.5349(3) -0.0569(5) 0.093(2) Uani 1 1 d . . .
H12 H 0.5321 0.5654 -0.0756 0.111 Uiso 1 1 calc R . .
C13 C 0.6710(4) 0.5309(2) 0.0341(4) 0.0652(14) Uani 1 1 d . . .
H13 H 0.6768 0.5587 0.0766 0.078 Uiso 1 1 calc R . .
C14 C 0.7545(4) 0.44240(17) 0.2365(3) 0.0382(10) Uani 1 1 d . . .
C15 C 0.7346(4) 0.46208(18) 0.3141(3) 0.0522(12) Uani 1 1 d . . .
H15 H 0.7691 0.4955 0.3385 0.063 Uiso 1 1 calc R . .
C16 C 0.6627(4) 0.4319(2) 0.3562(3) 0.0621(14) Uani 1 1 d . . .
H16 H 0.6491 0.4450 0.4098 0.075 Uiso 1 1 calc R . .
C17 C 0.6122(5) 0.3841(2) 0.3211(4) 0.0648(14) Uani 1 1 d . . .
H17 H 0.5633 0.3643 0.3502 0.078 Uiso 1 1 calc R . .
C18 C 0.6314(5) 0.3641(2) 0.2435(4) 0.0621(14) Uani 1 1 d . . .
H18 H 0.5955 0.3308 0.2192 0.074 Uiso 1 1 calc R . .
C19 C 0.7041(4) 0.39317(18) 0.2013(3) 0.0502(12) Uani 1 1 d . . .
H19 H 0.7193 0.3795 0.1487 0.060 Uiso 1 1 calc R . .
C20 C 0.9878(4) 0.43867(16) 0.1885(3) 0.0394(11) Uani 1 1 d . . .
C21 C 1.0334(4) 0.40037(17) 0.2562(3) 0.0503(12) Uani 1 1 d . . .
H21 H 0.9869 0.3937 0.2970 0.060 Uiso 1 1 calc R . .
C22 C 1.1460(5) 0.3716(2) 0.2652(4) 0.0744(15) Uani 1 1 d . . .
H22 H 1.1764 0.3453 0.3115 0.089 Uiso 1 1 calc R . .
C23 C 1.2132(5) 0.3819(3) 0.2058(5) 0.0851(18) Uani 1 1 d . . .
H23 H 1.2903 0.3624 0.2114 0.102 Uiso 1 1 calc R . .
C24 C 1.1695(6) 0.4203(3) 0.1382(5) 0.0861(19) Uani 1 1 d . . .
H24 H 1.2167 0.4270 0.0979 0.103 Uiso 1 1 calc R . .
C25 C 1.0579(5) 0.4486(2) 0.1294(3) 0.0611(14) Uani 1 1 d . . .
H25 H 1.0282 0.4750 0.0832 0.073 Uiso 1 1 calc R . .
C26 C 0.9676(4) 0.60997(17) 0.3635(3) 0.0511(12) Uani 1 1 d . . .
C27 C 0.8382(5) 0.62568(19) 0.3437(4) 0.0780(16) Uani 1 1 d . . .
H27 H 0.7701 0.6133 0.2902 0.094 Uiso 1 1 calc R . .
C28 C 0.8108(6) 0.6615(2) 0.4071(5) 0.095(2) Uani 1 1 d . . .
H28 H 0.7234 0.6734 0.3952 0.114 Uiso 1 1 calc R . .
C29 C 0.9103(8) 0.6784(2) 0.4845(5) 0.093(2) Uani 1 1 d . . .
H29 H 0.8904 0.7016 0.5262 0.111 Uiso 1 1 calc R . .
C30 C 1.0349(6) 0.6631(2) 0.5028(4) 0.0787(16) Uani 1 1 d . . .
H30 H 1.1021 0.6756 0.5568 0.094 Uiso 1 1 calc R . .
C31 C 1.0664(5) 0.62879(18) 0.4427(3) 0.0595(13) Uani 1 1 d . . .
H31 H 1.1550 0.6182 0.4557 0.071 Uiso 1 1 calc R . .
C32 C 1.1393(4) 0.52627(19) 0.3524(3) 0.0562(14) Uani 1 1 d . . .
C33 C 1.1181(6) 0.4981(2) 0.4238(3) 0.0856(19) Uani 1 1 d . . .
H33 H 1.0400 0.5039 0.4370 0.103 Uiso 1 1 calc R . .
C34 C 1.2094(9) 0.4618(3) 0.4752(4) 0.135(4) Uani 1 1 d . . .
H34 H 1.1946 0.4428 0.5237 0.162 Uiso 1 1 calc R . .
C35 C 1.3227(13) 0.4534(5) 0.4554(6) 0.162(7) Uani 1 1 d . . .
H35 H 1.3861 0.4286 0.4904 0.194 Uiso 1 1 calc R . .
C36 C 1.3427(8) 0.4798(4) 0.3881(7) 0.143(5) Uani 1 1 d . . .
H36 H 1.4213 0.4734 0.3758 0.171 Uiso 1 1 calc R . .
C37 C 1.2526(5) 0.5171(2) 0.3335(4) 0.087(2) Uani 1 1 d . . .
H37 H 1.2695 0.5354 0.2852 0.105 Uiso 1 1 calc R . .
C38 C 1.0679(4) 0.60863(18) 0.2129(3) 0.0526(13) Uani 1 1 d . . .
C39 C 1.1822(5) 0.6383(2) 0.2508(4) 0.0777(17) Uani 1 1 d . . .
H39 H 1.2325 0.6353 0.3147 0.093 Uiso 1 1 calc R . .
C40 C 1.2230(6) 0.6722(2) 0.1954(5) 0.101(2) Uani 1 1 d . . .
H40 H 1.3011 0.6923 0.2214 0.122 Uiso 1 1 calc R . .
C41 C 1.1506(8) 0.6766(3) 0.1034(5) 0.115(3) Uani 1 1 d . . .
H41 H 1.1788 0.6998 0.0658 0.137 Uiso 1 1 calc R . .
C42 C 1.0377(6) 0.6478(2) 0.0650(4) 0.0901(19) Uani 1 1 d . . .
H42 H 0.9881 0.6510 0.0010 0.108 Uiso 1 1 calc R . .
C43 C 0.9960(5) 0.61389(19) 0.1201(4) 0.0677(15) Uani 1 1 d . . .
H43 H 0.9173 0.5942 0.0935 0.081 Uiso 1 1 calc R . .
Fe1 Fe 1.43914(8) 0.7500 0.47999(5) 0.0397(3) Uani 1 2 d S . .
N1 N 1.1539(6) 0.7500 0.3566(4) 0.0509(14) Uani 1 2 d S . .
N2 N 1.4306(4) 0.87119(16) 0.4699(2) 0.0585(11) Uani 1 1 d . . .
N3 N 1.5196(5) 0.7500 0.3056(4) 0.0704(18) Uani 1 2 d S . .
N5 N 1.7337(6) 0.7500 0.6047(3) 0.0615(15) Uani 1 2 d S . .
N6 N 0.8816(3) 0.53610(13) 0.2254(2) 0.0490(10) Uani 1 1 d . . .
P1 P 0.84894(11) 0.47906(4) 0.18147(7) 0.0405(3) Uani 1 1 d . . .
P2 P 1.00922(10) 0.56737(5) 0.28476(8) 0.0461(3) Uani 1 1 d . . .
O1 O 1.3670(6) 0.7500 0.6465(4) 0.0886(16) Uani 1 2 d S . .

loop_
_atom_site_aniso_label
_atom_site_aniso_U_11
_atom_site_aniso_U_22
_atom_site_aniso_U_33
_atom_site_aniso_U_23
_atom_site_aniso_U_13
_atom_site_aniso_U_12
C1 0.088(5) 0.033(4) 0.057(4) 0.000 0.045(4) 0.000
C2 0.051(4) 0.032(4) 0.055(4) 0.000 0.030(4) 0.000
C3 0.044(3) 0.052(3) 0.035(3) -0.001(2) 0.012(2) -0.007(2)
C4 0.030(4) 0.047(4) 0.054(5) 0.000 0.012(3) 0.000
C6 0.064(4) 0.034(4) 0.040(4) 0.000 0.022(3) 0.000
C7 0.042(5) 0.081(5) 0.078(5) 0.000 0.016(4) 0.000
C8 0.041(3) 0.060(4) 0.040(3) 0.007(3) 0.011(2) -0.020(3)
C9 0.061(3) 0.086(4) 0.044(3) 0.002(3) 0.017(3) -0.025(3)
C10 0.068(4) 0.177(8) 0.035(4) -0.012(4) 0.019(3) -0.054(5)
C11 0.053(4) 0.208(9) 0.047(5) 0.048(5) 0.006(4) -0.029(5)
C12 0.051(4) 0.140(7) 0.079(5) 0.063(5) 0.013(4) -0.006(4)
C13 0.049(3) 0.077(4) 0.067(4) 0.033(3) 0.018(3) -0.007(3)
C14 0.037(2) 0.042(3) 0.036(3) 0.004(2) 0.013(2) 0.006(2)
C15 0.045(3) 0.066(3) 0.044(3) -0.002(2) 0.013(2) 0.010(2)
C16 0.047(3) 0.102(5) 0.045(3) 0.015(3) 0.025(3) 0.015(3)
C17 0.055(3) 0.081(4) 0.065(4) 0.027(3) 0.027(3) 0.002(3)
C18 0.060(3) 0.060(3) 0.065(4) 0.020(3) 0.020(3) -0.006(3)
C19 0.050(3) 0.054(3) 0.050(3) 0.010(2) 0.022(2) -0.003(2)
C20 0.041(3) 0.040(3) 0.038(3) -0.004(2) 0.015(2) -0.007(2)
C21 0.050(3) 0.042(3) 0.065(3) 0.003(2) 0.028(2) 0.002(2)
C22 0.057(3) 0.056(4) 0.110(4) -0.008(3) 0.029(3) 0.010(3)
C23 0.050(4) 0.093(5) 0.112(5) -0.053(4) 0.027(4) -0.002(3)
C24 0.058(4) 0.126(6) 0.091(5) -0.038(4) 0.047(4) -0.025(4)
C25 0.056(3) 0.082(4) 0.050(3) -0.011(3) 0.024(3) -0.020(3)
C26 0.047(3) 0.042(3) 0.073(3) -0.007(2) 0.032(3) 0.003(2)
C27 0.065(4) 0.055(3) 0.130(5) -0.019(3) 0.054(3) 0.002(3)
C28 0.079(4) 0.062(4) 0.178(7) -0.009(4) 0.089(5) 0.006(3)
C29 0.117(6) 0.053(4) 0.146(6) -0.022(4) 0.095(5) -0.011(4)
C30 0.105(5) 0.065(4) 0.087(4) -0.029(3) 0.059(4) -0.015(3)
C31 0.074(3) 0.052(3) 0.063(3) -0.013(3) 0.037(3) -0.003(3)
C32 0.041(3) 0.066(4) 0.054(3) -0.032(3) 0.007(2) 0.007(2)
C33 0.113(5) 0.083(4) 0.045(3) -0.015(3) 0.007(3) 0.054(4)
C34 0.198(8) 0.115(6) 0.052(4) -0.022(4) -0.005(5) 0.098(6)
C35 0.153(11) 0.143(11) 0.107(8) -0.070(7) -0.058(8) 0.097(9)
C36 0.048(4) 0.138(9) 0.194(11) -0.096(8) -0.019(7) 0.039(5)
C37 0.043(3) 0.092(5) 0.118(5) -0.053(4) 0.017(4) 0.001(3)
C38 0.051(3) 0.053(3) 0.065(4) -0.025(3) 0.034(3) -0.012(3)
C39 0.079(4) 0.088(4) 0.084(4) -0.043(3) 0.051(3) -0.035(3)
C40 0.116(5) 0.109(5) 0.114(5) -0.068(4) 0.086(5) -0.071(4)
C41 0.181(8) 0.101(6) 0.108(6) -0.065(5) 0.109(6) -0.077(6)
C42 0.126(5) 0.078(5) 0.076(4) -0.026(3) 0.048(4) -0.041(4)
C43 0.092(4) 0.053(3) 0.071(4) -0.017(3) 0.045(3) -0.024(3)
Fe1 0.0433(5) 0.0354(5) 0.0452(5) 0.000 0.0214(4) 0.000
N1 0.049(4) 0.045(4) 0.063(4) 0.000 0.025(3) 0.000
N2 0.074(3) 0.036(3) 0.065(3) -0.004(2) 0.023(2) -0.007(2)
N3 0.049(4) 0.119(5) 0.047(4) 0.000 0.021(3) 0.000
N5 0.062(4) 0.070(4) 0.048(4) 0.000 0.013(3) 0.000
N6 0.040(2) 0.040(2) 0.063(2) -0.0048(18) 0.0123(18) 0.0002(17)
P1 0.0432(7) 0.0409(7) 0.0367(7) 0.0033(5) 0.0131(5) -0.0038(5)
P2 0.0384(7) 0.0444(7) 0.0564(8) -0.0133(6) 0.0176(6) 0.0004(6)
O1 0.152(5) 0.056(3) 0.081(4) 0.000 0.071(4) 0.000

loop_
_atom_type_symbol
_atom_type_description
_atom_type_scat_dispersion_real
_atom_type_scat_dispersion_imag
_atom_type_scat_source
C C 0.0033 0.0016 'International Tables Vol C Tables 4.2.6.8 and 6.1.1.4'
H H 0.0000 0.0000 'International Tables Vol C Tables 4.2.6.8 and 6.1.1.4'
N N 0.0061 0.0033 'International Tables Vol C Tables 4.2.6.8 and 6.1.1.4'
O O 0.0106 0.0060 'International Tables Vol C Tables 4.2.6.8 and 6.1.1.4'
P P 0.1023 0.0942 'International Tables Vol C Tables 4.2.6.8 and 6.1.1.4'
Fe Fe 0.3463 0.8444 'International Tables Vol C Tables 4.2.6.8 and 6.1.1.4'

loop_
_geom_angle_atom_site_label_1
_geom_angle_atom_site_label_2
_geom_angle_atom_site_label_3
_geom_angle
_geom_angle_site_symmetry_1
_geom_angle_site_symmetry_3
_geom_angle_publ_flag
O1 C1 Fe1 178.6(6) . . ?
N1 C2 Fe1 180.0(5) . . ?
N2 C3 Fe1 176.9(4) . . ?
N3 C4 Fe1 178.3(5) . . ?
N5 C6 Fe1 179.9(5) . . ?
C9 C8 C13 119.0(4) . . ?
C9 C8 P1 122.4(4) . . ?
C13 C8 P1 118.4(4) . . ?
C8 C9 C10 120.1(6) . . ?
C11 C10 C9 119.8(7) . . ?
C12 C11 C10 120.2(7) . . ?
C11 C12 C13 121.6(7) . . ?
C12 C13 C8 119.3(5) . . ?
C15 C14 C19 120.2(4) . . ?
C15 C14 P1 120.6(4) . . ?
C19 C14 P1 119.2(3) . . ?
C14 C15 C16 119.0(5) . . ?
C17 C16 C15 120.8(5) . . ?
C16 C17 C18 120.7(5) . . ?
C17 C18 C19 119.4(5) . . ?
C18 C19 C14 120.0(4) . . ?
C21 C20 C25 119.1(4) . . ?
C21 C20 P1 121.1(3) . . ?
C25 C20 P1 119.6(4) . . ?
C20 C21 C22 121.0(4) . . ?
C21 C22 C23 118.9(5) . . ?
C22 C23 C24 120.9(5) . . ?
C25 C24 C23 120.0(5) . . ?
C24 C25 C20 120.1(5) . . ?
C31 C26 C27 120.2(4) . . ?
C31 C26 P2 120.0(3) . . ?
C27 C26 P2 119.8(4) . . ?
C26 C27 C28 117.6(5) . . ?
C29 C28 C27 120.3(5) . . ?
C30 C29 C28 121.5(6) . . ?
C29 C30 C31 120.2(5) . . ?
C26 C31 C30 120.2(5) . . ?
C37 C32 C33 119.0(5) . . ?
C37 C32 P2 124.0(5) . . ?
C33 C32 P2 116.7(4) . . ?
C34 C33 C32 120.8(6) . . ?
C35 C34 C33 119.3(9) . . ?
C36 C35 C34 120.1(10) . . ?
C35 C36 C37 122.8(11) . . ?
C32 C37 C36 118.0(7) . . ?
C39 C38 C43 118.8(5) . . ?
C39 C38 P2 120.7(4) . . ?
C43 C38 P2 120.3(4) . . ?
C38 C39 C40 120.3(5) . . ?
C41 C40 C39 119.9(5) . . ?
C40 C41 C42 120.6(6) . . ?
C43 C42 C41 119.7(6) . . ?
C42 C43 C38 120.6(5) . . ?
C1 Fe1 C2 90.9(3) . . ?
C1 Fe1 C6 89.9(3) . . ?
C2 Fe1 C6 179.2(2) . . ?
C1 Fe1 C3 91.62(12) . 4_575 ?
C2 Fe1 C3 88.98(12) . 4_575 ?
C6 Fe1 C3 91.00(12) . 4_575 ?
C1 Fe1 C3 91.62(12) . . ?
C2 Fe1 C3 88.98(12) . . ?
C6 Fe1 C3 91.00(12) . . ?
C3 Fe1 C3 176.2(2) 4_575 . ?
C1 Fe1 C4 179.1(3) . . ?
C2 Fe1 C4 90.0(3) . . ?
C6 Fe1 C4 89.2(3) . . ?
C3 Fe1 C4 88.39(12) 4_575 . ?
C3 Fe1 C4 88.39(12) . . ?
C2 N1 C7 179.4(6) . . ?
P2 N6 P1 136.5(2) . . ?
N6 P1 C8 108.9(2) . . ?
N6 P1 C20 115.98(19) . . ?
C8 P1 C20 108.0(2) . . ?
N6 P1 C14 110.4(2) . . ?
C8 P1 C14 106.9(2) . . ?
C20 P1 C14 106.3(2) . . ?
N6 P2 C32 113.8(2) . . ?
N6 P2 C38 111.2(2) . . ?
C32 P2 C38 109.0(3) . . ?
N6 P2 C26 108.5(2) . . ?
C32 P2 C26 106.9(2) . . ?
C38 P2 C26 107.2(2) . . ?

loop_
_geom_bond_atom_site_label_1
_geom_bond_atom_site_label_2
_geom_bond_distance
_geom_bond_site_symmetry_2
_geom_bond_publ_flag
C1 O1 1.170(6) . ?
C1 Fe1 1.769(7) . ?
C2 N1 1.162(7) . ?
C2 Fe1 1.855(7) . ?
C3 N2 1.162(5) . ?
C3 Fe1 1.918(5) . ?
C4 N3 1.160(7) . ?
C4 Fe1 1.949(8) . ?
C6 N5 1.180(7) . ?
C6 Fe1 1.924(7) . ?
C7 N1 1.438(8) . ?
C8 C9 1.400(6) . ?
C8 C13 1.411(6) . ?
C8 P1 1.787(5) . ?
C9 C10 1.398(7) . ?
C10 C11 1.394(9) . ?
C11 C12 1.355(9) . ?
C12 C13 1.391(7) . ?
C14 C15 1.383(6) . ?
C14 C19 1.396(6) . ?
C14 P1 1.803(4) . ?
C15 C16 1.405(6) . ?
C16 C17 1.363(7) . ?
C17 C18 1.384(7) . ?
C18 C19 1.397(6) . ?
C20 C21 1.386(5) . ?
C20 C25 1.400(6) . ?
C20 P1 1.794(4) . ?
C21 C22 1.388(6) . ?
C22 C23 1.382(7) . ?
C23 C24 1.385(8) . ?
C24 C25 1.374(7) . ?
C26 C31 1.400(6) . ?
C26 C27 1.387(6) . ?
C26 P2 1.800(5) . ?
C27 C28 1.442(7) . ?
C28 C29 1.372(8) . ?
C29 C30 1.339(7) . ?
C30 C31 1.400(6) . ?
C32 C37 1.380(7) . ?
C32 C33 1.399(7) . ?
C32 P2 1.773(5) . ?
C33 C34 1.382(7) . ?
C34 C35 1.383(13) . ?
C35 C36 1.317(15) . ?
C36 C37 1.411(10) . ?
C38 C39 1.393(6) . ?
C38 C43 1.379(6) . ?
C38 P2 1.797(5) . ?
C39 C40 1.391(7) . ?
C40 C41 1.368(9) . ?
C41 C42 1.370(8) . ?
C42 C43 1.394(7) . ?
Fe1 C3 1.918(5) 4_575 ?
N6 P2 1.582(4) . ?
N6 P1 1.585(4) . ?
